data_4086899
loop_
_publ_author_name
'Teator, Aaron J.'
'Shao, Huiling'
'Lu, Gang'
'Liu, Peng'
'Bielawski, Christopher W.'

_publ_section_title
;
 A Photoswitchable Olefin Metathesis Catalyst
;
_journal_issue 2
_journal_name_full Organometallics
_journal_page_first 490
_journal_paper_doi 10.1021/acs.organomet.6b00913
_journal_volume 36
_journal_year 2017
_chemical_formula_moiety 'C53 H52 Cl2 N2 O Ru S2, 0.5(C6 H6)'
_chemical_formula_sum 'C56 H55 Cl2 N2 O Ru S2'
_chemical_formula_weight 1008.11
_chemical_name_common PhTh-HG2
_space_group_crystal_system triclinic
_space_group_IT_number 2
_space_group_name_Hall '-P 1'
_space_group_name_H-M_alt 'P -1'
_symmetry_space_group_name_Hall '-P 1'
_symmetry_space_group_name_H-M 'P -1'
_atom_sites_solution_hydrogens mixed
_audit_creation_method SHELXL-2014/7
_cell_angle_alpha 116.309(12)
_cell_angle_beta 101.83(5)
_cell_angle_gamma 104.59(4)
_cell_formula_units_Z 2
_cell_length_a 13.0991(13)
_cell_length_b 14.6391(3)
_cell_length_c 15.606(5)
_cell_measurement_reflns_used 789
_cell_measurement_temperature 123(2)
_cell_measurement_theta_max 68.2
_cell_measurement_theta_min 25.4
_cell_volume 2417.0(16)
_computing_cell_refinement
;
CrystalClear-SM Expert 2.1 b45 (Rigaku, 2015)
;
_computing_data_collection
;
CrystalClear-SM Expert 2.1 b45 (Rigaku, 2015)
;
_computing_data_reduction
;
CrystalClear-SM Expert 2.1 b45 (Rigaku, 2015)
;
_computing_structure_refinement 'SHELXL-2014/7 (Sheldrick, 2014)'
_computing_structure_solution 'ShelXT (Sheldrick, 2014)'
_diffrn_ambient_temperature 123(2)
_diffrn_measured_fraction_theta_full 0.981
_diffrn_measured_fraction_theta_max 0.976
_diffrn_measurement_device_type 'Rigaku Pilatus 200K'
_diffrn_measurement_method '\w scans'
_diffrn_radiation_type CuK\a
_diffrn_radiation_wavelength 1.54187
_diffrn_reflns_av_R_equivalents 0.1001
_diffrn_reflns_av_unetI/netI 0.1043
_diffrn_reflns_Laue_measured_fraction_full 0.981
_diffrn_reflns_Laue_measured_fraction_max 0.976
_diffrn_reflns_limit_h_max 13
_diffrn_reflns_limit_h_min -15
_diffrn_reflns_limit_k_max 14
_diffrn_reflns_limit_k_min -17
_diffrn_reflns_limit_l_max 18
_diffrn_reflns_limit_l_min -14
_diffrn_reflns_number 30237
_diffrn_reflns_point_group_measured_fraction_full 0.981
_diffrn_reflns_point_group_measured_fraction_max 0.976
_diffrn_reflns_theta_full 67.687
_diffrn_reflns_theta_max 68.442
_diffrn_reflns_theta_min 6.799
_diffrn_source 'Sealed Tube'
_exptl_absorpt_coefficient_mu 4.770
_exptl_absorpt_correction_T_max 0.815
_exptl_absorpt_correction_T_min 0.285
_exptl_absorpt_correction_type numerical
_exptl_crystal_colour Green
_exptl_crystal_density_diffrn 1.385
_exptl_crystal_density_method 'not measured'
_exptl_crystal_description Plate
_exptl_crystal_F_000 1046
_exptl_crystal_size_max 0.08
_exptl_crystal_size_mid 0.05
_exptl_crystal_size_min 0.02
_refine_diff_density_max 1.618
_refine_diff_density_min -0.566
_refine_diff_density_rms 0.094
_refine_ls_extinction_method none
_refine_ls_goodness_of_fit_ref 1.006
_refine_ls_hydrogen_treatment mixed
_refine_ls_matrix_type full
_refine_ls_number_parameters 591
_refine_ls_number_reflns 8679
_refine_ls_number_restraints 0
_refine_ls_restrained_S_all 1.006
_refine_ls_R_factor_all 0.0856
_refine_ls_R_factor_gt 0.0503
_refine_ls_shift/su_max 0.001
_refine_ls_shift/su_mean 0.000
_refine_ls_structure_factor_coef Fsqd
_refine_ls_weighting_details 'w=1/[\s^2^(Fo^2^)+(0.0553P)^2^+1.2188P] where P=(Fo^2^+2Fc^2^)/3'
_refine_ls_weighting_scheme calc
_refine_ls_wR_factor_gt 0.1033
_refine_ls_wR_factor_ref 0.1190
_reflns_Friedel_coverage 0.000
_reflns_number_gt 6249
_reflns_number_total 8679
_reflns_threshold_expression 'I > 2\s(I)'
_cod_data_source_file om6b00913_si_002.cif
_cod_data_source_block PhTh-HG2
_cod_depositor_comments
;
The following automatic conversions were performed:

'_exptl_absorpt_correction_type' value 'Numerical' changed to
'numerical' according to
/usr/data/users/saulius/crontab/automatic-downloads/rss-feeds/ACS/lib/dictionaries/cif_core.dic
dictionary named 'cif_core.dic' version 2.4.2 from 2011-04-26.

Automatic conversion script
Id: cif_fix_values 4268 2015-11-12 08:31:59Z antanas 

 Adding full bibliography for 4086899.cif.
;
_cod_original_cell_volume 2416.9(10)
_cod_database_code 4086899
_shelx_shelxl_version_number 2014/7
_shelx_space_group_comment
;
The symmetry employed for this shelxl refinement is uniquely defined
by the following loop, which should always be used as a source of
symmetry information in preference to the above space-group names.
They are only intended as comments.
;

loop_
_space_group_symop_operation_xyz
'x, y, z'
'-x, -y, -z'

loop_
_atom_site_label
_atom_site_type_symbol
_atom_site_fract_x
_atom_site_fract_y
_atom_site_fract_z
_atom_site_U_iso_or_equiv
_atom_site_adp_type
_atom_site_occupancy
_atom_site_site_symmetry_order
_atom_site_calc_flag
_atom_site_refinement_flags_posn
_atom_site_refinement_flags_adp
C1 C 0.3164(3) 0.6493(3) 0.3783(3) 0.0168(9) Uani 1 1 d . .
C2 C 0.4675(3) 0.7647(3) 0.5304(3) 0.0169(8) Uani 1 1 d . .
C3 C 0.5102(3) 0.7300(3) 0.4546(3) 0.0167(8) Uani 1 1 d . .
C4 C 0.2736(3) 0.7265(3) 0.5388(3) 0.0160(8) Uani 1 1 d . .
C5 C 0.2329(4) 0.6467(4) 0.5632(3) 0.0212(9) Uani 1 1 d . .
C6 C 0.1597(4) 0.6601(4) 0.6157(3) 0.0247(10) Uani 1 1 d . .
H6 H 0.1318 0.6083 0.6331 0.030 Uiso 1 1 calc R U
C7 C 0.1264(4) 0.7490(4) 0.6434(3) 0.0268(10) Uani 1 1 d . .
C8 C 0.1699(4) 0.8273(4) 0.6186(3) 0.0251(10) Uani 1 1 d . .
H8 H 0.1484 0.8872 0.6372 0.030 Uiso 1 1 calc R U
C9 C 0.2444(4) 0.8179(4) 0.5666(3) 0.0202(9) Uani 1 1 d . .
C10 C 0.2652(4) 0.5479(4) 0.5297(3) 0.0259(10) Uani 1 1 d . .
H10A H 0.2444 0.5113 0.5654 0.039 Uiso 1 1 calc R U
H10B H 0.3455 0.5719 0.5455 0.039 Uiso 1 1 calc R U
H10C H 0.2262 0.4974 0.4571 0.039 Uiso 1 1 calc R U
C11 C 0.0454(5) 0.7611(5) 0.7010(4) 0.0424(13) Uani 1 1 d . .
H11A H -0.0236 0.6960 0.6618 0.064 Uiso 1 1 calc R U
H11B H 0.0290 0.8247 0.7113 0.064 Uiso 1 1 calc R U
H11C H 0.0797 0.7702 0.7664 0.064 Uiso 1 1 calc R U
C12 C 0.2898(4) 0.9013(4) 0.5382(4) 0.0282(11) Uani 1 1 d . .
H12A H 0.3687 0.9448 0.5798 0.042 Uiso 1 1 calc R U
H12B H 0.2488 0.9488 0.5497 0.042 Uiso 1 1 calc R U
H12C H 0.2809 0.8635 0.4671 0.042 Uiso 1 1 calc R U
C13 C 0.4198(3) 0.5911(3) 0.2629(3) 0.0190(9) Uani 1 1 d . .
C14 C 0.4276(4) 0.4898(4) 0.2419(3) 0.0218(9) Uani 1 1 d . .
C15 C 0.4124(4) 0.4140(4) 0.1419(4) 0.0302(11) Uani 1 1 d . .
H15 H 0.4166 0.3463 0.1267 0.036 Uiso 1 1 calc R U
C16 C 0.3911(4) 0.4367(4) 0.0641(4) 0.0350(12) Uani 1 1 d . .
C17 C 0.3940(4) 0.5418(4) 0.0907(3) 0.0318(11) Uani 1 1 d . .
H17 H 0.3847 0.5594 0.0399 0.038 Uiso 1 1 calc R U
C18 C 0.4100(4) 0.6214(4) 0.1891(3) 0.0226(9) Uani 1 1 d . .
C19 C 0.4530(4) 0.4642(4) 0.3250(4) 0.0287(10) Uani 1 1 d . .
H19A H 0.4446 0.3883 0.2952 0.043 Uiso 1 1 calc R U
H19B H 0.4014 0.4763 0.3605 0.043 Uiso 1 1 calc R U
H19C H 0.5293 0.5116 0.3726 0.043 Uiso 1 1 calc R U
C20 C 0.3611(5) 0.3490(5) -0.0464(4) 0.0522(16) Uani 1 1 d . .
H20A H 0.3919 0.2954 -0.0487 0.078 Uiso 1 1 calc R U
H20B H 0.3921 0.3829 -0.0808 0.078 Uiso 1 1 calc R U
H20C H 0.2802 0.3131 -0.0800 0.078 Uiso 1 1 calc R U
C21 C 0.4240(4) 0.7369(4) 0.2135(4) 0.0305(11) Uani 1 1 d . .
H21A H 0.4920 0.7703 0.2059 0.046 Uiso 1 1 calc R U
H21B H 0.4288 0.7806 0.2828 0.046 Uiso 1 1 calc R U
H21C H 0.3600 0.7333 0.1672 0.046 Uiso 1 1 calc R U
C22 C 0.6498(4) 1.0004(4) 0.6288(4) 0.0310(11) Uani 1 1 d . .
H22A H 0.7078 0.9775 0.6085 0.047 Uiso 1 1 calc R U
H22B H 0.6808 1.0793 0.6745 0.047 Uiso 1 1 calc R U
H22C H 0.5888 0.9798 0.5691 0.047 Uiso 1 1 calc R U
C23 C 0.6067(4) 0.9458(3) 0.6819(3) 0.0208(9) Uani 1 1 d . .
C24 C 0.5248(4) 0.8430(3) 0.6414(3) 0.0187(9) Uani 1 1 d . .
C25 C 0.5064(4) 0.8198(3) 0.7179(3) 0.0189(9) Uani 1 1 d . .
H25 H 0.4525 0.7540 0.7023 0.023 Uiso 1 1 calc R U
C26 C 0.5751(4) 0.9026(4) 0.8158(3) 0.0228(9) Uani 1 1 d . .
C27 C 0.5787(4) 0.9081(4) 0.9133(3) 0.0282(11) Uani 1 1 d . .
C28 C 0.4842(4) 0.8458(4) 0.9195(4) 0.0311(11) Uani 1 1 d . .
H28 H 0.4183 0.7993 0.8615 0.037 Uiso 1 1 calc R U
C29 C 0.4873(5) 0.8525(4) 1.0115(4) 0.0401(13) Uani 1 1 d . .
H29 H 0.4245 0.8088 1.0144 0.048 Uiso 1 1 calc R U
C30 C 0.5832(6) 0.9236(5) 1.0985(4) 0.0436(15) Uani 1 1 d . .
H30 H 0.5842 0.9296 1.1605 0.052 Uiso 1 1 calc R U
C31 C 0.6765(5) 0.9850(5) 1.0937(4) 0.0468(15) Uani 1 1 d . .
H31 H 0.7414 1.0323 1.1526 0.056 Uiso 1 1 calc R U
C32 C 0.6756(5) 0.9777(4) 1.0018(4) 0.0368(12) Uani 1 1 d . .
H32 H 0.7400 1.0196 0.9993 0.044 Uiso 1 1 calc R U
C33 C 0.6981(4) 0.7229(4) 0.6099(3) 0.0268(10) Uani 1 1 d . .
H33A H 0.7148 0.7885 0.6738 0.040 Uiso 1 1 calc R U
H33B H 0.7504 0.6893 0.6191 0.040 Uiso 1 1 calc R U
H33C H 0.6222 0.6716 0.5872 0.040 Uiso 1 1 calc R U
C34 C 0.7090(4) 0.7527(3) 0.5310(3) 0.0204(9) Uani 1 1 d . .
C35 C 0.6284(3) 0.7547(3) 0.4609(3) 0.0175(9) Uani 1 1 d . .
C36 C 0.6737(3) 0.7879(3) 0.3987(3) 0.0192(9) Uani 1 1 d . .
H36 H 0.6296 0.7926 0.3471 0.023 Uiso 1 1 calc R U
C37 C 0.7863(4) 0.8120(4) 0.4212(3) 0.0227(9) Uani 1 1 d . .
C38 C 0.8603(4) 0.8460(3) 0.3723(3) 0.0224(9) Uani 1 1 d . .
C39 C 0.8216(4) 0.8746(4) 0.3021(4) 0.0278(10) Uani 1 1 d . .
H39 H 0.7494 0.8753 0.2879 0.033 Uiso 1 1 calc R U
C40 C 0.8896(4) 0.9023(4) 0.2528(4) 0.0342(12) Uani 1 1 d . .
H40 H 0.8628 0.9217 0.2061 0.041 Uiso 1 1 calc R U
C41 C 0.9951(5) 0.9013(4) 0.2723(4) 0.0364(12) Uani 1 1 d . .
H41 H 1.0405 0.9209 0.2397 0.044 Uiso 1 1 calc R U
C42 C 1.0345(5) 0.8716(5) 0.3397(5) 0.0437(14) Uani 1 1 d . .
H42 H 1.1060 0.8689 0.3512 0.052 Uiso 1 1 calc R U
C43 C 0.9690(4) 0.8453(4) 0.3911(4) 0.0351(12) Uani 1 1 d . .
H43 H 0.9975 0.8271 0.4383 0.042 Uiso 1 1 calc R U
C44 C 0.0684(4) 0.5805(4) 0.3324(3) 0.0233(10) Uani 1 1 d . .
C45 C -0.0517(4) 0.5364(4) 0.2725(3) 0.0225(9) Uani 1 1 d . .
C46 C -0.1305(4) 0.5615(4) 0.3172(4) 0.0258(10) Uani 1 1 d . .
H46 H -0.1069 0.6065 0.3881 0.031 Uiso 1 1 calc R U
C47 C -0.2432(4) 0.5201(4) 0.2570(4) 0.0302(11) Uani 1 1 d . .
H47 H -0.2952 0.5380 0.2870 0.036 Uiso 1 1 calc R U
C48 C -0.2777(4) 0.4524(4) 0.1526(4) 0.0357(12) Uani 1 1 d . .
H48 H -0.3540 0.4233 0.1124 0.043 Uiso 1 1 calc R U
C49 C -0.2010(4) 0.4263(4) 0.1052(4) 0.0332(11) Uani 1 1 d . .
H49 H -0.2252 0.3810 0.0343 0.040 Uiso 1 1 calc R U
C50 C -0.0881(4) 0.4693(4) 0.1664(3) 0.0240(10) Uani 1 1 d . .
C51 C -0.0278(4) 0.3699(4) 0.0247(3) 0.0346(12) Uani 1 1 d . .
H51 H -0.0818 0.3796 -0.0208 0.042 Uiso 1 1 calc R U
C52 C 0.0827(4) 0.3898(4) 0.0057(4) 0.0380(12) Uani 1 1 d . .
H52A H 0.1182 0.4663 0.0277 0.057 Uiso 1 1 calc R U
H52B H 0.0674 0.3444 -0.0662 0.057 Uiso 1 1 calc R U
H52C H 0.1322 0.3711 0.0437 0.057 Uiso 1 1 calc R U
C53 C -0.0792(5) 0.2551(4) 0.0071(5) 0.0469(14) Uani 1 1 d . .
H53A H -0.0248 0.2440 0.0489 0.070 Uiso 1 1 calc R U
H53B H -0.0999 0.2008 -0.0640 0.070 Uiso 1 1 calc R U
H53C H -0.1453 0.2479 0.0251 0.070 Uiso 1 1 calc R U
C54 C 0.0306(8) 0.0273(7) 0.0991(6) 0.074(2) Uani 1 1 d . .
H54 H 0.0506 0.0446 0.1668 0.089 Uiso 1 1 calc R U
C55 C 0.0928(7) 0.0953(6) 0.0757(6) 0.072(2) Uani 1 1 d . .
H55 H 0.1550 0.1594 0.1266 0.087 Uiso 1 1 calc R U
C56 C -0.0626(8) -0.0681(8) 0.0234(7) 0.079(2) Uani 1 1 d . .
H56 H -0.1048 -0.1137 0.0409 0.095 Uiso 1 1 calc R U
Cl1 Cl 0.17609(9) 0.69356(9) 0.22367(8) 0.0275(2) Uani 1 1 d . .
Cl2 Cl 0.17152(9) 0.39081(9) 0.24579(8) 0.0278(2) Uani 1 1 d . .
N1 N 0.3487(3) 0.7132(3) 0.4823(2) 0.0170(7) Uani 1 1 d . .
N2 N 0.4166(3) 0.6609(3) 0.3618(2) 0.0170(7) Uani 1 1 d . .
O1 O -0.0018(2) 0.4534(2) 0.1318(2) 0.0246(7) Uani 1 1 d . .
Ru1 Ru 0.16614(3) 0.55644(3) 0.26378(2) 0.01914(10) Uani 1 1 d . .
S1 S 0.66231(10) 1.01212(9) 0.81399(8) 0.0284(3) Uani 1 1 d . .
S2 S 0.83949(9) 0.79488(9) 0.52186(8) 0.0238(2) Uani 1 1 d . .
H44A H 0.089(4) 0.622(4) 0.410(4) 0.021(11) Uiso 1 1 d . .

loop_
_atom_site_aniso_label
_atom_site_aniso_U_11
_atom_site_aniso_U_22
_atom_site_aniso_U_33
_atom_site_aniso_U_23
_atom_site_aniso_U_13
_atom_site_aniso_U_12
C1 0.015(2) 0.0147(19) 0.020(2) 0.0083(17) 0.0064(17) 0.0058(17)
C2 0.010(2) 0.018(2) 0.023(2) 0.0137(17) 0.0048(16) 0.0028(17)
C3 0.014(2) 0.017(2) 0.0170(19) 0.0093(16) 0.0035(16) 0.0033(17)
C4 0.009(2) 0.021(2) 0.0134(18) 0.0069(16) 0.0057(15) 0.0017(17)
C5 0.017(2) 0.023(2) 0.022(2) 0.0136(18) 0.0054(17) 0.0032(19)
C6 0.018(2) 0.029(2) 0.026(2) 0.018(2) 0.0081(18) 0.003(2)
C7 0.018(2) 0.037(3) 0.019(2) 0.012(2) 0.0080(18) 0.007(2)
C8 0.023(2) 0.026(2) 0.021(2) 0.0090(19) 0.0063(18) 0.010(2)
C9 0.016(2) 0.027(2) 0.017(2) 0.0114(18) 0.0031(17) 0.0089(19)
C10 0.026(3) 0.026(2) 0.031(2) 0.020(2) 0.011(2) 0.009(2)
C11 0.035(3) 0.059(4) 0.043(3) 0.029(3) 0.025(3) 0.021(3)
C12 0.036(3) 0.027(2) 0.036(3) 0.021(2) 0.019(2) 0.019(2)
C13 0.011(2) 0.025(2) 0.020(2) 0.0109(18) 0.0065(16) 0.0064(18)
C14 0.012(2) 0.024(2) 0.028(2) 0.0133(19) 0.0084(17) 0.0048(18)
C15 0.025(3) 0.026(2) 0.037(3) 0.011(2) 0.016(2) 0.012(2)
C16 0.023(3) 0.042(3) 0.024(2) 0.007(2) 0.010(2) 0.008(2)
C17 0.027(3) 0.048(3) 0.024(2) 0.021(2) 0.011(2) 0.014(2)
C18 0.014(2) 0.032(2) 0.024(2) 0.0163(19) 0.0080(17) 0.0088(19)
C19 0.028(3) 0.027(2) 0.041(3) 0.023(2) 0.015(2) 0.013(2)
C20 0.047(4) 0.054(4) 0.029(3) 0.003(3) 0.016(3) 0.013(3)
C21 0.028(3) 0.035(3) 0.033(3) 0.024(2) 0.010(2) 0.011(2)
C22 0.033(3) 0.020(2) 0.033(3) 0.013(2) 0.013(2) 0.002(2)
C23 0.015(2) 0.022(2) 0.024(2) 0.0116(18) 0.0091(17) 0.0047(19)
C24 0.015(2) 0.021(2) 0.020(2) 0.0116(18) 0.0061(17) 0.0068(18)
C25 0.016(2) 0.018(2) 0.020(2) 0.0087(17) 0.0056(17) 0.0060(18)
C26 0.020(2) 0.023(2) 0.021(2) 0.0090(18) 0.0072(18) 0.0073(19)
C27 0.031(3) 0.030(2) 0.022(2) 0.012(2) 0.0075(19) 0.013(2)
C28 0.037(3) 0.032(3) 0.025(2) 0.015(2) 0.013(2) 0.014(2)
C29 0.055(4) 0.043(3) 0.032(3) 0.022(2) 0.025(3) 0.021(3)
C30 0.076(5) 0.046(3) 0.026(3) 0.024(3) 0.024(3) 0.036(3)
C31 0.057(4) 0.054(3) 0.022(3) 0.018(3) 0.003(2) 0.022(3)
C32 0.037(3) 0.039(3) 0.024(2) 0.015(2) 0.006(2) 0.008(2)
C33 0.024(3) 0.035(3) 0.032(2) 0.024(2) 0.011(2) 0.015(2)
C34 0.018(2) 0.023(2) 0.021(2) 0.0117(18) 0.0077(17) 0.0088(19)
C35 0.012(2) 0.016(2) 0.019(2) 0.0079(17) 0.0064(16) 0.0010(17)
C36 0.014(2) 0.021(2) 0.021(2) 0.0112(18) 0.0057(17) 0.0047(18)
C37 0.024(2) 0.022(2) 0.024(2) 0.0132(19) 0.0093(18) 0.010(2)
C38 0.023(2) 0.020(2) 0.027(2) 0.0128(19) 0.0126(19) 0.0077(19)
C39 0.022(2) 0.031(2) 0.034(3) 0.017(2) 0.015(2) 0.013(2)
C40 0.035(3) 0.043(3) 0.035(3) 0.024(2) 0.021(2) 0.015(3)
C41 0.035(3) 0.034(3) 0.044(3) 0.021(2) 0.027(2) 0.008(2)
C42 0.026(3) 0.051(3) 0.065(4) 0.034(3) 0.026(3) 0.017(3)
C43 0.025(3) 0.045(3) 0.047(3) 0.031(3) 0.017(2) 0.013(2)
C44 0.019(2) 0.024(2) 0.021(2) 0.0110(19) 0.0051(18) 0.0037(19)
C45 0.020(2) 0.025(2) 0.026(2) 0.0173(19) 0.0067(18) 0.0067(19)
C46 0.022(2) 0.029(2) 0.029(2) 0.017(2) 0.0106(19) 0.010(2)
C47 0.021(3) 0.041(3) 0.037(3) 0.025(2) 0.015(2) 0.014(2)
C48 0.017(2) 0.052(3) 0.040(3) 0.029(3) 0.007(2) 0.010(2)
C49 0.023(3) 0.042(3) 0.025(2) 0.015(2) 0.002(2) 0.008(2)
C50 0.017(2) 0.027(2) 0.029(2) 0.016(2) 0.0091(19) 0.005(2)
C51 0.027(3) 0.044(3) 0.020(2) 0.010(2) 0.0046(19) 0.011(2)
C52 0.031(3) 0.044(3) 0.028(3) 0.011(2) 0.013(2) 0.011(3)
C53 0.027(3) 0.031(3) 0.050(3) 0.005(2) 0.007(2) 0.000(2)
C54 0.131(8) 0.089(6) 0.058(4) 0.051(5) 0.059(5) 0.081(6)
C55 0.099(6) 0.060(4) 0.066(5) 0.033(4) 0.030(4) 0.042(4)
C56 0.115(7) 0.087(6) 0.088(6) 0.064(5) 0.065(6) 0.057(6)
Cl1 0.0250(6) 0.0277(6) 0.0283(5) 0.0165(5) 0.0056(4) 0.0078(5)
Cl2 0.0231(6) 0.0235(5) 0.0328(6) 0.0144(5) 0.0074(4) 0.0061(5)
N1 0.0126(18) 0.0188(17) 0.0165(16) 0.0085(14) 0.0058(14) 0.0024(15)
N2 0.0116(18) 0.0194(17) 0.0190(17) 0.0099(14) 0.0059(14) 0.0045(15)
O1 0.0141(16) 0.0286(16) 0.0195(15) 0.0082(13) 0.0020(12) 0.0026(13)
Ru1 0.01354(18) 0.01998(17) 0.01970(17) 0.00993(13) 0.00339(12) 0.00333(13)
S1 0.0233(6) 0.0243(6) 0.0206(5) 0.0061(5) 0.0030(4) -0.0012(5)
S2 0.0146(5) 0.0320(6) 0.0263(5) 0.0165(5) 0.0074(4) 0.0090(5)

loop_
_atom_type_symbol
_atom_type_description
_atom_type_scat_dispersion_real
_atom_type_scat_dispersion_imag
_atom_type_scat_source
C C 0.0181 0.0091 'International Tables Vol C Tables 4.2.6.8 and 6.1.1.4'
H H 0.0000 0.0000 'International Tables Vol C Tables 4.2.6.8 and 6.1.1.4'
Cl Cl 0.3639 0.7018 'International Tables Vol C Tables 4.2.6.8 and 6.1.1.4'
N N 0.0311 0.0180 'International Tables Vol C Tables 4.2.6.8 and 6.1.1.4'
O O 0.0492 0.0322 'International Tables Vol C Tables 4.2.6.8 and 6.1.1.4'
Ru Ru 0.0552 3.2960 'International Tables Vol C Tables 4.2.6.8 and 6.1.1.4'
S S 0.3331 0.5567 'International Tables Vol C Tables 4.2.6.8 and 6.1.1.4'

loop_
_geom_angle_atom_site_label_1
_geom_angle_atom_site_label_2
_geom_angle_atom_site_label_3
_geom_angle
_geom_angle_site_symmetry_1
_geom_angle_site_symmetry_3
N1 C1 N2 104.3(3) . .
N1 C1 Ru1 133.4(3) . .
N2 C1 Ru1 122.3(3) . .
C3 C2 N1 106.7(3) . .
C3 C2 C24 130.8(4) . .
N1 C2 C24 122.5(4) . .
C2 C3 N2 106.3(4) . .
C2 C3 C35 130.1(4) . .
N2 C3 C35 123.6(3) . .
C9 C4 C5 122.7(4) . .
C9 C4 N1 118.8(4) . .
C5 C4 N1 118.5(4) . .
C6 C5 C4 117.6(4) . .
C6 C5 C10 121.6(4) . .
C4 C5 C10 120.8(4) . .
C5 C6 C7 121.8(4) . .
C5 C6 H6 119.1 . .
C7 C6 H6 119.1 . .
C6 C7 C8 118.8(4) . .
C6 C7 C11 120.4(4) . .
C8 C7 C11 120.8(4) . .
C9 C8 C7 121.5(4) . .
C9 C8 H8 119.2 . .
C7 C8 H8 119.2 . .
C8 C9 C4 117.7(4) . .
C8 C9 C12 121.5(4) . .
C4 C9 C12 120.8(4) . .
C5 C10 H10A 109.5 . .
C5 C10 H10B 109.5 . .
H10A C10 H10B 109.5 . .
C5 C10 H10C 109.5 . .
H10A C10 H10C 109.5 . .
H10B C10 H10C 109.5 . .
C7 C11 H11A 109.5 . .
C7 C11 H11B 109.5 . .
H11A C11 H11B 109.5 . .
C7 C11 H11C 109.5 . .
H11A C11 H11C 109.5 . .
H11B C11 H11C 109.5 . .
C9 C12 H12A 109.5 . .
C9 C12 H12B 109.5 . .
H12A C12 H12B 109.5 . .
C9 C12 H12C 109.5 . .
H12A C12 H12C 109.5 . .
H12B C12 H12C 109.5 . .
C18 C13 C14 121.6(4) . .
C18 C13 N2 120.7(4) . .
C14 C13 N2 117.7(4) . .
C15 C14 C13 118.2(4) . .
C15 C14 C19 120.6(4) . .
C13 C14 C19 121.2(4) . .
C16 C15 C14 121.7(4) . .
C16 C15 H15 119.2 . .
C14 C15 H15 119.2 . .
C15 C16 C17 117.8(4) . .
C15 C16 C20 121.1(5) . .
C17 C16 C20 121.0(5) . .
C18 C17 C16 123.1(4) . .
C18 C17 H17 118.4 . .
C16 C17 H17 118.4 . .
C17 C18 C13 117.0(4) . .
C17 C18 C21 119.4(4) . .
C13 C18 C21 123.4(4) . .
C14 C19 H19A 109.5 . .
C14 C19 H19B 109.5 . .
H19A C19 H19B 109.5 . .
C14 C19 H19C 109.5 . .
H19A C19 H19C 109.5 . .
H19B C19 H19C 109.5 . .
C16 C20 H20A 109.5 . .
C16 C20 H20B 109.5 . .
H20A C20 H20B 109.5 . .
C16 C20 H20C 109.5 . .
H20A C20 H20C 109.5 . .
H20B C20 H20C 109.5 . .
C18 C21 H21A 109.5 . .
C18 C21 H21B 109.5 . .
H21A C21 H21B 109.5 . .
C18 C21 H21C 109.5 . .
H21A C21 H21C 109.5 . .
H21B C21 H21C 109.5 . .
C23 C22 H22A 109.5 . .
C23 C22 H22B 109.5 . .
H22A C22 H22B 109.5 . .
C23 C22 H22C 109.5 . .
H22A C22 H22C 109.5 . .
H22B C22 H22C 109.5 . .
C24 C23 C22 129.6(4) . .
C24 C23 S1 110.0(3) . .
C22 C23 S1 120.4(3) . .
C23 C24 C25 113.0(4) . .
C23 C24 C2 122.2(4) . .
C25 C24 C2 124.7(4) . .
C26 C25 C24 114.0(4) . .
C26 C25 H25 123.0 . .
C24 C25 H25 123.0 . .
C25 C26 C27 128.9(4) . .
C25 C26 S1 109.6(3) . .
C27 C26 S1 121.5(3) . .
C28 C27 C32 118.3(4) . .
C28 C27 C26 120.7(4) . .
C32 C27 C26 121.0(5) . .
C29 C28 C27 120.5(5) . .
C29 C28 H28 119.8 . .
C27 C28 H28 119.8 . .
C30 C29 C28 120.2(5) . .
C30 C29 H29 119.9 . .
C28 C29 H29 119.9 . .
C31 C30 C29 120.1(5) . .
C31 C30 H30 120.0 . .
C29 C30 H30 120.0 . .
C30 C31 C32 120.5(5) . .
C30 C31 H31 119.8 . .
C32 C31 H31 119.8 . .
C31 C32 C27 120.4(5) . .
C31 C32 H32 119.8 . .
C27 C32 H32 119.8 . .
C34 C33 H33A 109.5 . .
C34 C33 H33B 109.5 . .
H33A C33 H33B 109.5 . .
C34 C33 H33C 109.5 . .
H33A C33 H33C 109.5 . .
H33B C33 H33C 109.5 . .
C35 C34 C33 129.9(4) . .
C35 C34 S2 110.4(3) . .
C33 C34 S2 119.7(3) . .
C34 C35 C36 112.4(4) . .
C34 C35 C3 123.2(4) . .
C36 C35 C3 124.3(4) . .
C37 C36 C35 114.3(4) . .
C37 C36 H36 122.9 . .
C35 C36 H36 122.9 . .
C36 C37 C38 129.4(4) . .
C36 C37 S2 109.7(3) . .
C38 C37 S2 120.9(3) . .
C39 C38 C43 118.0(4) . .
C39 C38 C37 120.6(4) . .
C43 C38 C37 121.4(4) . .
C38 C39 C40 120.6(4) . .
C38 C39 H39 119.7 . .
C40 C39 H39 119.7 . .
C41 C40 C39 120.5(5) . .
C41 C40 H40 119.8 . .
C39 C40 H40 119.8 . .
C40 C41 C42 120.2(5) . .
C40 C41 H41 119.9 . .
C42 C41 H41 119.9 . .
C41 C42 C43 120.5(5) . .
C41 C42 H42 119.8 . .
C43 C42 H42 119.8 . .
C42 C43 C38 120.3(5) . .
C42 C43 H43 119.9 . .
C38 C43 H43 119.9 . .
C45 C44 Ru1 118.4(3) . .
C45 C44 H44A 115(3) . .
Ru1 C44 H44A 127(3) . .
C50 C45 C46 119.2(4) . .
C50 C45 C44 118.3(4) . .
C46 C45 C44 122.6(4) . .
C47 C46 C45 120.5(4) . .
C47 C46 H46 119.7 . .
C45 C46 H46 119.7 . .
C48 C47 C46 119.5(4) . .
C48 C47 H47 120.3 . .
C46 C47 H47 120.3 . .
C47 C48 C49 121.5(4) . .
C47 C48 H48 119.2 . .
C49 C48 H48 119.2 . .
C50 C49 C48 118.4(4) . .
C50 C49 H49 120.8 . .
C48 C49 H49 120.8 . .
O1 C50 C49 125.6(4) . .
O1 C50 C45 113.4(4) . .
C49 C50 C45 121.0(4) . .
O1 C51 C53 109.7(4) . .
O1 C51 C52 106.9(4) . .
C53 C51 C52 112.0(4) . .
O1 C51 H51 109.4 . .
C53 C51 H51 109.4 . .
C52 C51 H51 109.4 . .
C51 C52 H52A 109.5 . .
C51 C52 H52B 109.5 . .
H52A C52 H52B 109.5 . .
C51 C52 H52C 109.5 . .
H52A C52 H52C 109.5 . .
H52B C52 H52C 109.5 . .
C51 C53 H53A 109.5 . .
C51 C53 H53B 109.5 . .
H53A C53 H53B 109.5 . .
C51 C53 H53C 109.5 . .
H53A C53 H53C 109.5 . .
H53B C53 H53C 109.5 . .
C55 C54 C56 120.8(7) . .
C55 C54 H54 119.6 . .
C56 C54 H54 119.6 . .
C54 C55 C56 118.6(8) . 2
C54 C55 H55 120.7 . .
C56 C55 H55 120.7 2 .
C55 C56 C54 120.7(7) 2 .
C55 C56 H56 119.7 2 .
C54 C56 H56 119.7 . .
C1 N1 C2 111.3(3) . .
C1 N1 C4 125.9(3) . .
C2 N1 C4 122.8(3) . .
C1 N2 C3 111.4(3) . .
C1 N2 C13 121.5(3) . .
C3 N2 C13 125.9(3) . .
C50 O1 C51 120.2(3) . .
C50 O1 Ru1 110.1(2) . .
C51 O1 Ru1 129.4(3) . .
C44 Ru1 C1 101.83(18) . .
C44 Ru1 O1 79.27(16) . .
C1 Ru1 O1 178.43(15) . .
C44 Ru1 Cl1 97.28(14) . .
C1 Ru1 Cl1 92.25(12) . .
O1 Ru1 Cl1 86.50(9) . .
C44 Ru1 Cl2 102.50(14) . .
C1 Ru1 Cl2 93.73(12) . .
O1 Ru1 Cl2 87.10(9) . .
Cl1 Ru1 Cl2 157.67(4) . .
C23 S1 C26 93.4(2) . .
C34 S2 C37 93.2(2) . .

loop_
_geom_bond_atom_site_label_1
_geom_bond_atom_site_label_2
_geom_bond_distance
_geom_bond_site_symmetry_2
C1 N1 1.364(5) .
C1 N2 1.372(5) .
C1 Ru1 1.994(4) .
C2 C3 1.361(6) .
C2 N1 1.408(5) .
C2 C24 1.467(6) .
C3 N2 1.404(5) .
C3 C35 1.470(6) .
C4 C9 1.390(6) .
C4 C5 1.399(6) .
C4 N1 1.443(5) .
C5 C6 1.381(6) .
C5 C10 1.508(6) .
C6 C7 1.392(7) .
C6 H6 0.9300 .
C7 C8 1.395(7) .
C7 C11 1.519(6) .
C8 C9 1.386(6) .
C8 H8 0.9300 .
C9 C12 1.504(6) .
C10 H10A 0.9600 .
C10 H10B 0.9600 .
C10 H10C 0.9600 .
C11 H11A 0.9600 .
C11 H11B 0.9600 .
C11 H11C 0.9600 .
C12 H12A 0.9600 .
C12 H12B 0.9600 .
C12 H12C 0.9600 .
C13 C18 1.401(6) .
C13 C14 1.406(6) .
C13 N2 1.442(5) .
C14 C15 1.390(6) .
C14 C19 1.500(6) .
C15 C16 1.389(7) .
C15 H15 0.9300 .
C16 C17 1.393(7) .
C16 C20 1.511(7) .
C17 C18 1.385(6) .
C17 H17 0.9300 .
C18 C21 1.511(6) .
C19 H19A 0.9600 .
C19 H19B 0.9600 .
C19 H19C 0.9600 .
C20 H20A 0.9600 .
C20 H20B 0.9600 .
C20 H20C 0.9600 .
C21 H21A 0.9600 .
C21 H21B 0.9600 .
C21 H21C 0.9600 .
C22 C23 1.481(6) .
C22 H22A 0.9600 .
C22 H22B 0.9600 .
C22 H22C 0.9600 .
C23 C24 1.372(6) .
C23 S1 1.726(4) .
C24 C25 1.425(6) .
C25 C26 1.364(6) .
C25 H25 0.9300 .
C26 C27 1.479(6) .
C26 S1 1.734(5) .
C27 C28 1.390(7) .
C27 C32 1.393(7) .
C28 C29 1.386(7) .
C28 H28 0.9300 .
C29 C30 1.376(8) .
C29 H29 0.9300 .
C30 C31 1.360(8) .
C30 H30 0.9300 .
C31 C32 1.387(7) .
C31 H31 0.9300 .
C32 H32 0.9300 .
C33 C34 1.498(6) .
C33 H33A 0.9600 .
C33 H33B 0.9600 .
C33 H33C 0.9600 .
C34 C35 1.371(6) .
C34 S2 1.723(4) .
C35 C36 1.428(6) .
C36 C37 1.357(6) .
C36 H36 0.9300 .
C37 C38 1.472(6) .
C37 S2 1.733(4) .
C38 C39 1.384(6) .
C38 C43 1.398(6) .
C39 C40 1.387(7) .
C39 H39 0.9300 .
C40 C41 1.358(7) .
C40 H40 0.9300 .
C41 C42 1.362(8) .
C41 H41 0.9300 .
C42 C43 1.385(7) .
C42 H42 0.9300 .
C43 H43 0.9300 .
C44 C45 1.455(6) .
C44 Ru1 1.834(5) .
C44 H44A 1.02(5) .
C45 C50 1.391(6) .
C45 C46 1.394(6) .
C46 C47 1.380(6) .
C46 H46 0.9300 .
C47 C48 1.372(7) .
C47 H47 0.9300 .
C48 C49 1.397(7) .
C48 H48 0.9300 .
C49 C50 1.384(6) .
C49 H49 0.9300 .
C50 O1 1.376(5) .
C51 O1 1.466(5) .
C51 C53 1.515(8) .
C51 C52 1.519(7) .
C51 H51 0.9800 .
C52 H52A 0.9600 .
C52 H52B 0.9600 .
C52 H52C 0.9600 .
C53 H53A 0.9600 .
C53 H53B 0.9600 .
C53 H53C 0.9600 .
C54 C55 1.351(10) .
C54 C56 1.387(12) .
C54 H54 0.9300 .
C55 C56 1.352(11) 2
C55 H55 0.9300 .
C56 C55 1.352(11) 2
C56 H56 0.9300 .
Cl1 Ru1 2.3352(11) .
Cl2 Ru1 2.3354(11) .
O1 Ru1 2.252(3) .
